data_4300118
loop_
_publ_author_name
'Jean-Pierre Costes'
'Fran\,coise Dahan'
'Arnaud Dupuis'
'Jean-Pierre Laurent'

_publ_contact_author
;
       Dr Jean-Pierre Costes
       Laboratoire de Chimie de Coordination du CNRS
       205 Route de Narbonne
       31077 Toulouse Cedex 4
       France
;
_publ_contact_author_email costes@lcc-toulouse.fr
_publ_contact_author_fax '(33) 0561553003'
_publ_contact_author_phone '(33) 0561333152'
_publ_section_title
;
Is Ferromagnetism an Intrinsic Property of the CuII/GdIIICouple? 1.
Structures and Magnetic Properties of Two Novel Dinuclear Complexes with a
\m-Phenolato-\m-Oximato (Cu,Gd) Core
;
_journal_name_full 'Inorganic Chemistry'
_journal_page_first 169
_journal_page_last 173
_journal_paper_doi 10.1021/ic990864p
_journal_volume 39
_journal_year 2000
_chemical_formula_sum 'C17 H23 Cu Gd N6 O12'
_chemical_formula_weight 724.20
_space_group_IT_number 61
_symmetry_cell_setting Orthorhombic
_symmetry_space_group_name_Hall '-P 2ac 2ab'
_symmetry_space_group_name_H-M 'P b c a'
_atom_sites_solution_hydrogens geom
_atom_sites_solution_primary direct
_atom_sites_solution_secondary difmap
_audit_creation_method SHELXL-97
_cell_angle_alpha 90.00
_cell_angle_beta 90.00
_cell_angle_gamma 90.00
_cell_formula_units_Z 8
_cell_length_a 12.6295(7)
_cell_length_b 20.7874(9)
_cell_length_c 18.3301(13)
_cell_measurement_reflns_used 25
_cell_measurement_temperature 293(2)
_cell_measurement_theta_max 19.951
_cell_measurement_theta_min 13.247
_cell_volume 4812.3(5)
_computing_cell_refinement CAD4-EXPRESS
_computing_data_collection CAD4-EXPRESS
_computing_data_reduction 'MolEN (Fair, 1990)'
_computing_molecular_graphics 'ZORTEP (Zsolnai, 1990)'
_computing_structure_refinement 'SHELXL-97 (Sheldrick, 1997)'
_computing_structure_solution 'SHELXS-97 (Sheldrick, 1990)'
_diffrn_ambient_temperature 293(2)
_diffrn_measured_fraction_theta_full 0.909
_diffrn_measured_fraction_theta_max 0.909
_diffrn_measurement_device_type 'Enraf-Nonius CAD4'
_diffrn_measurement_method \w/2\q
_diffrn_radiation_monochromator graphite
_diffrn_radiation_source 'fine-focus sealed tube'
_diffrn_radiation_type MoK\a
_diffrn_radiation_wavelength 0.71073
_diffrn_reflns_av_R_equivalents 0.0000
_diffrn_reflns_av_sigmaI/netI 0.0311
_diffrn_reflns_limit_h_max 16
_diffrn_reflns_limit_h_min 0
_diffrn_reflns_limit_k_max 27
_diffrn_reflns_limit_k_min 0
_diffrn_reflns_limit_l_max 24
_diffrn_reflns_limit_l_min 0
_diffrn_reflns_number 5796
_diffrn_reflns_theta_full 27.97
_diffrn_reflns_theta_max 27.97
_diffrn_reflns_theta_min 1.96
_diffrn_standards_decay_% -0.5
_diffrn_standards_interval_time 120
_diffrn_standards_number 3
_exptl_absorpt_coefficient_mu 3.576
_exptl_absorpt_correction_T_max 0.6160
_exptl_absorpt_correction_T_min 0.3288
_exptl_absorpt_correction_type Gaussian
_exptl_crystal_colour Red
_exptl_crystal_density_diffrn 1.999
_exptl_crystal_density_method 'not measured'
_exptl_crystal_description Parallelepiped
_exptl_crystal_F_000 2848
_exptl_crystal_size_max 0.40
_exptl_crystal_size_mid 0.20
_exptl_crystal_size_min 0.15
_refine_diff_density_max 0.593
_refine_diff_density_min -0.610
_refine_diff_density_rms 0.129
_refine_ls_extinction_method none
_refine_ls_goodness_of_fit_ref 1.069
_refine_ls_hydrogen_treatment mixed
_refine_ls_matrix_type full
_refine_ls_number_parameters 334
_refine_ls_number_reflns 5796
_refine_ls_number_restraints 0
_refine_ls_restrained_S_all 1.069
_refine_ls_R_factor_all 0.0573
_refine_ls_R_factor_gt 0.0264
_refine_ls_shift/su_max 0.001
_refine_ls_shift/su_mean 0.000
_refine_ls_structure_factor_coef Fsqd
_refine_ls_weighting_details 'w=1/[\s^2^(Fo^2^)+(0.0185P)^2^+6.0821P] where P=(Fo^2^+2Fc^2^)/3'
_refine_ls_weighting_scheme calc
_refine_ls_wR_factor_gt 0.0535
_refine_ls_wR_factor_ref 0.0678
_reflns_number_gt 3801
_reflns_number_total 5796
_reflns_threshold_expression >2sigma(I)
_cod_depositor_comments
;
The following automatic conversions were performed:

'_refine_ls_weighting_scheme' value 'calc
w=1/[\s^2^(Fo^2^)+(0.0185P)^2^+6.0821P] where P=(Fo^2^+2Fc^2^)/3' was
changed to 'calc'. New tag '_refine_ls_weighting_details' was
created. The value of the new tag was set to
'w=1/[\s^2^(Fo^2^)+(0.0185P)^2^+6.0821P] where P=(Fo^2^+2Fc^2^)/3'.

Automatic conversion script
Id: cif_fix_values 3143 2015-03-26 13:38:13Z robertas 
;
_cod_database_code 4300118

loop_
_symmetry_equiv_pos_as_xyz
'x, y, z'
'x+1/2, -y+1/2, -z'
'-x, y+1/2, -z+1/2'
'-x+1/2, -y, z+1/2'
'-x, -y, -z'
'-x-1/2, y-1/2, z'
'x, -y-1/2, z-1/2'
'x-1/2, y, -z-1/2'

loop_
_atom_site_label
_atom_site_type_symbol
_atom_site_fract_x
_atom_site_fract_y
_atom_site_fract_z
_atom_site_U_iso_or_equiv
_atom_site_adp_type
_atom_site_occupancy
_atom_site_calc_flag
_atom_site_refinement_flags
_atom_site_disorder_assembly
_atom_site_disorder_group
Gd Gd 0.303003(15) 0.296153(9) 0.487402(11) 0.02772(6) Uani 1 d . . .
Cu Cu 0.48472(4) 0.34973(2) 0.62967(3) 0.02948(11) Uani 1 d . . .
O1 O 0.3762(2) 0.38006(12) 0.56116(14) 0.0290(6) Uani 1 d . . .
C1 C 0.3501(3) 0.44238(18) 0.5563(2) 0.0257(8) Uani 1 d . . .
C2 C 0.2486(3) 0.45826(19) 0.5305(2) 0.0300(8) Uani 1 d . . .
C3 C 0.2161(4) 0.5212(2) 0.5264(3) 0.0426(11) Uani 1 d . . .
H3 H 0.1484 0.5307 0.5097 0.047 Uiso 1 calc R . .
C4 C 0.2834(4) 0.5705(2) 0.5469(3) 0.0462(12) Uani 1 d . . .
H4 H 0.2609 0.6130 0.5443 0.051 Uiso 1 calc R . .
C5 C 0.3826(4) 0.5564(2) 0.5708(3) 0.0418(11) Uani 1 d . . .
H5 H 0.4281 0.5898 0.5836 0.046 Uiso 1 calc R . .
C6 C 0.4179(3) 0.49254(18) 0.5766(2) 0.0300(8) Uani 1 d . . .
C7 C 0.5240(3) 0.48193(19) 0.6037(2) 0.0331(9) Uani 1 d . . .
H7 H 0.5679 0.5178 0.6063 0.036 Uiso 1 calc R . .
O2 O 0.1887(2) 0.40469(13) 0.51260(17) 0.0393(7) Uani 1 d . . .
C8 C 0.0814(4) 0.4178(2) 0.4905(3) 0.0547(13) Uani 1 d . . .
H8A H 0.0461 0.3781 0.4795 0.060 Uiso 1 calc R . .
H8B H 0.0819 0.4447 0.4479 0.060 Uiso 1 calc R . .
H8C H 0.0448 0.4394 0.5293 0.060 Uiso 1 calc R . .
N1 N 0.5635(3) 0.42898(16) 0.62437(18) 0.0306(7) Uani 1 d . . .
C9 C 0.6731(3) 0.4292(2) 0.6519(2) 0.0360(10) Uani 1 d . . .
H9A H 0.7032 0.4717 0.6453 0.040 Uiso 1 calc R . .
H9B H 0.7151 0.3991 0.6237 0.040 Uiso 1 calc R . .
C10 C 0.6788(3) 0.4108(2) 0.7330(2) 0.0380(10) Uani 1 d . . .
C11 C 0.6664(4) 0.3376(2) 0.7431(3) 0.0465(12) Uani 1 d . . .
H11A H 0.7277 0.3164 0.7222 0.051 Uiso 1 calc R . .
H11B H 0.6657 0.3281 0.7950 0.051 Uiso 1 calc R . .
C12 C 0.5992(4) 0.4480(2) 0.7776(3) 0.0502(12) Uani 1 d . . .
H12A H 0.6047 0.4354 0.8279 0.055 Uiso 1 calc R . .
H12B H 0.5291 0.4390 0.7602 0.055 Uiso 1 calc R . .
H12C H 0.6133 0.4932 0.7733 0.055 Uiso 1 calc R . .
C13 C 0.7908(4) 0.4267(2) 0.7581(3) 0.0527(13) Uani 1 d . . .
H13A H 0.7985 0.4155 0.8087 0.058 Uiso 1 calc R . .
H13B H 0.8035 0.4720 0.7520 0.058 Uiso 1 calc R . .
H13C H 0.8409 0.4028 0.7296 0.058 Uiso 1 calc R . .
N2 N 0.5702(3) 0.31055(16) 0.70981(19) 0.0351(8) Uani 1 d . . .
C14 C 0.5391(3) 0.2536(2) 0.7268(2) 0.0386(10) Uani 1 d . . .
C15 C 0.4460(4) 0.2285(2) 0.6876(2) 0.0379(10) Uani 1 d . . .
C16 C 0.5903(4) 0.2116(2) 0.7831(2) 0.0505(12) Uani 1 d . . .
H16A H 0.6491 0.2339 0.8045 0.056 Uiso 1 calc R . .
H16B H 0.6148 0.1727 0.7605 0.056 Uiso 1 calc R . .
H16C H 0.5396 0.2012 0.8204 0.056 Uiso 1 calc R . .
C17 C 0.4035(5) 0.1634(2) 0.6978(3) 0.0654(16) Uani 1 d . . .
H17A H 0.3436 0.1573 0.6664 0.072 Uiso 1 calc R . .
H17B H 0.3821 0.1579 0.7477 0.072 Uiso 1 calc R . .
H17C H 0.4572 0.1323 0.6861 0.072 Uiso 1 calc R . .
N3 N 0.4077(3) 0.26906(16) 0.64078(18) 0.0335(8) Uani 1 d . . .
O3 O 0.3223(2) 0.25349(15) 0.60164(17) 0.0435(8) Uani 1 d . . .
O4 O 0.1198(3) 0.27505(16) 0.54100(19) 0.0494(8) Uani 1 d . . .
O5 O 0.1553(3) 0.21201(16) 0.4537(2) 0.0599(10) Uani 1 d . . .
N4 N 0.0925(3) 0.22881(16) 0.5023(2) 0.0356(8) Uani 1 d . . .
O6 O 0.0082(2) 0.20009(15) 0.5117(2) 0.0579(10) Uani 1 d . . .
O7 O 0.1911(3) 0.33096(15) 0.38239(18) 0.0481(8) Uani 1 d . . .
O8 O 0.3422(3) 0.37879(15) 0.39561(18) 0.0463(8) Uani 1 d . . .
N5 N 0.2544(4) 0.37508(17) 0.3622(2) 0.0459(10) Uani 1 d . . .
O9 O 0.2314(4) 0.41224(18) 0.3133(2) 0.0773(13) Uani 1 d . . .
O10 O 0.3774(3) 0.18679(15) 0.4748(2) 0.0528(9) Uani 1 d . . .
O11 O 0.3637(3) 0.24027(19) 0.3755(2) 0.0578(9) Uani 1 d . . .
N6 N 0.3928(3) 0.1895(2) 0.4068(3) 0.0540(11) Uani 1 d . . .
O12 O 0.4333(4) 0.1451(2) 0.3739(3) 0.0914(15) Uani 1 d . . .

loop_
_atom_site_aniso_label
_atom_site_aniso_U_11
_atom_site_aniso_U_22
_atom_site_aniso_U_33
_atom_site_aniso_U_23
_atom_site_aniso_U_13
_atom_site_aniso_U_12
Gd 0.02780(9) 0.02773(9) 0.02764(9) -0.00051(8) -0.00238(9) -0.00489(8)
Cu 0.0306(2) 0.0293(2) 0.0285(3) 0.0017(2) -0.0064(2) 0.0002(2)
O1 0.0313(14) 0.0270(13) 0.0286(15) -0.0028(11) -0.0063(12) 0.0031(11)
C1 0.031(2) 0.0284(19) 0.0176(19) 0.0015(15) 0.0043(15) 0.0037(16)
C2 0.032(2) 0.028(2) 0.029(2) 0.0006(17) -0.0002(18) -0.0003(16)
C3 0.037(2) 0.037(2) 0.053(3) 0.010(2) 0.004(2) 0.0099(19)
C4 0.059(3) 0.025(2) 0.055(3) 0.007(2) 0.000(2) 0.010(2)
C5 0.048(3) 0.031(2) 0.047(3) 0.003(2) 0.003(2) -0.004(2)
C6 0.037(2) 0.0269(19) 0.026(2) 0.0051(16) -0.0008(17) -0.0011(17)
C7 0.039(2) 0.034(2) 0.027(2) -0.0013(17) -0.0015(18) -0.0098(18)
O2 0.0265(14) 0.0363(15) 0.0553(19) -0.0021(14) -0.0115(15) 0.0018(12)
C8 0.030(2) 0.058(3) 0.076(4) -0.001(3) -0.012(3) 0.002(2)
N1 0.0297(17) 0.0358(18) 0.0263(17) 0.0011(14) -0.0035(14) -0.0057(14)
C9 0.026(2) 0.047(3) 0.035(2) 0.0015(19) -0.0055(17) -0.0068(18)
C10 0.030(2) 0.055(3) 0.029(2) -0.0031(19) -0.0081(17) -0.0053(19)
C11 0.041(3) 0.058(3) 0.041(3) 0.005(2) -0.016(2) 0.003(2)
C12 0.048(3) 0.068(3) 0.035(3) -0.011(2) 0.006(2) -0.010(3)
C13 0.043(3) 0.074(3) 0.041(3) -0.001(3) -0.016(2) -0.010(3)
N2 0.0379(19) 0.041(2) 0.0264(18) 0.0014(15) -0.0100(15) 0.0028(15)
C14 0.046(2) 0.040(2) 0.030(2) 0.0027(18) 0.0028(19) 0.012(2)
C15 0.045(3) 0.042(2) 0.026(2) 0.0082(19) 0.0056(19) -0.001(2)
C16 0.065(3) 0.053(3) 0.034(2) 0.007(2) -0.007(2) 0.014(3)
C17 0.081(4) 0.055(3) 0.060(4) 0.027(3) -0.012(3) -0.015(3)
N3 0.0379(19) 0.0341(18) 0.0284(19) 0.0036(15) -0.0025(16) -0.0020(15)
O3 0.0435(18) 0.0499(18) 0.0371(18) 0.0071(14) -0.0105(14) -0.0182(15)
O4 0.0472(19) 0.052(2) 0.049(2) -0.0118(16) 0.0012(16) -0.0156(16)
O5 0.074(3) 0.047(2) 0.059(2) -0.0071(18) 0.019(2) -0.0027(19)
N4 0.0322(17) 0.0299(16) 0.045(2) 0.0053(15) -0.0066(17) 0.0023(15)
O6 0.0267(15) 0.0423(18) 0.105(3) 0.009(2) -0.0121(17) -0.0113(14)
O7 0.0510(19) 0.0463(18) 0.0469(19) 0.0024(15) -0.0159(17) -0.0085(16)
O8 0.0514(19) 0.0419(18) 0.046(2) 0.0032(15) -0.0021(16) -0.0142(15)
N5 0.069(3) 0.035(2) 0.034(2) 0.0012(17) -0.005(2) -0.006(2)
O9 0.123(4) 0.055(2) 0.054(2) 0.0181(19) -0.019(2) 0.002(2)
O10 0.050(2) 0.0422(19) 0.066(3) 0.0009(17) 0.0100(18) 0.0013(15)
O11 0.061(2) 0.065(2) 0.047(2) -0.0074(19) 0.0069(18) 0.003(2)
N6 0.045(2) 0.051(3) 0.065(3) -0.023(2) 0.003(2) -0.001(2)
O12 0.089(3) 0.088(3) 0.097(4) -0.055(3) -0.008(3) 0.031(3)

loop_
_atom_type_symbol
_atom_type_description
_atom_type_scat_dispersion_real
_atom_type_scat_dispersion_imag
_atom_type_scat_source
C C 0.0033 0.0016 'International Tables Vol C Tables 4.2.6.8 and 6.1.1.4'
H H 0.0000 0.0000 'International Tables Vol C Tables 4.2.6.8 and 6.1.1.4'
N N 0.0061 0.0033 'International Tables Vol C Tables 4.2.6.8 and 6.1.1.4'
O O 0.0106 0.0060 'International Tables Vol C Tables 4.2.6.8 and 6.1.1.4'
Cu Cu 0.3201 1.2651 'International Tables Vol C Tables 4.2.6.8 and 6.1.1.4'
Gd Gd -0.5640 3.9040 'International Tables Vol C Tables 4.2.6.8 and 6.1.1.4'

loop_
_geom_angle_atom_site_label_1
_geom_angle_atom_site_label_2
_geom_angle_atom_site_label_3
_geom_angle
_geom_angle_site_symmetry_1
_geom_angle_site_symmetry_3
_geom_angle_publ_flag
O3 Gd O1 73.99(10) . . ?
O3 Gd O8 151.34(11) . . ?
O1 Gd O8 78.43(10) . . ?
O3 Gd O10 71.85(12) . . ?
O1 Gd O10 125.23(11) . . ?
O8 Gd O10 120.20(11) . . ?
O3 Gd O11 122.88(13) . . ?
O1 Gd O11 133.61(11) . . ?
O8 Gd O11 72.45(12) . . ?
O10 Gd O11 51.22(12) . . ?
O3 Gd O7 151.52(11) . . ?
O1 Gd O7 116.32(9) . . ?
O8 Gd O7 51.87(11) . . ?
O10 Gd O7 114.20(12) . . ?
O11 Gd O7 70.91(12) . . ?
O3 Gd O4 71.17(11) . . ?
O1 Gd O4 104.95(10) . . ?
O8 Gd O4 124.54(11) . . ?
O10 Gd O4 102.86(11) . . ?
O11 Gd O4 121.24(11) . . ?
O7 Gd O4 80.40(11) . . ?
O3 Gd O6 84.24(11) . 2_556 ?
O1 Gd O6 65.70(10) . 2_556 ?
O8 Gd O6 77.40(11) . 2_556 ?
O10 Gd O6 69.41(11) . 2_556 ?
O11 Gd O6 73.14(12) . 2_556 ?
O7 Gd O6 124.21(12) . 2_556 ?
O4 Gd O6 155.38(12) . 2_556 ?
O3 Gd O5 91.89(11) . . ?
O1 Gd O5 153.04(10) . . ?
O8 Gd O5 116.55(12) . . ?
O10 Gd O5 68.64(11) . . ?
O11 Gd O5 73.34(11) . . ?
O7 Gd O5 67.03(11) . . ?
O4 Gd O5 48.19(10) . . ?
O6 Gd O5 136.90(11) 2_556 . ?
O3 Gd O2 102.88(11) . . ?
O1 Gd O2 60.26(8) . . ?
O8 Gd O2 69.06(10) . . ?
O10 Gd O2 169.00(10) . . ?
O11 Gd O2 133.94(11) . . ?
O7 Gd O2 65.76(10) . . ?
O4 Gd O2 66.15(10) . . ?
O6 Gd O2 120.32(9) 2_556 . ?
O5 Gd O2 102.42(10) . . ?
N1 Cu N3 176.72(14) . . ?
N1 Cu O1 93.09(12) . . ?
N3 Cu O1 89.70(13) . . ?
N1 Cu N2 96.11(14) . . ?
N3 Cu N2 80.90(14) . . ?
O1 Cu N2 168.30(13) . . ?
C1 O1 Cu 121.7(2) . . ?
C1 O1 Gd 124.9(2) . . ?
Cu O1 Gd 113.40(11) . . ?
O1 C1 C6 123.5(3) . . ?
O1 C1 C2 118.3(3) . . ?
C6 C1 C2 118.2(3) . . ?
C3 C2 O2 126.1(4) . . ?
C3 C2 C1 121.0(4) . . ?
O2 C2 C1 112.9(3) . . ?
C2 C3 C4 120.4(4) . . ?
C5 C4 C3 119.7(4) . . ?
C4 C5 C6 121.3(4) . . ?
C1 C6 C5 119.4(4) . . ?
C1 C6 C7 123.0(4) . . ?
C5 C6 C7 117.6(4) . . ?
N1 C7 C6 126.9(4) . . ?
C2 O2 C8 115.3(3) . . ?
C2 O2 Gd 114.7(2) . . ?
C8 O2 Gd 127.5(3) . . ?
C7 N1 C9 118.0(4) . . ?
C7 N1 Cu 123.7(3) . . ?
C9 N1 Cu 118.1(3) . . ?
N1 C9 C10 112.0(3) . . ?
C12 C10 C13 110.0(4) . . ?
C12 C10 C9 111.5(4) . . ?
C13 C10 C9 106.4(4) . . ?
C12 C10 C11 111.9(4) . . ?
C13 C10 C11 105.8(4) . . ?
C9 C10 C11 111.0(4) . . ?
N2 C11 C10 114.2(4) . . ?
C14 N2 C11 120.3(4) . . ?
C14 N2 Cu 112.8(3) . . ?
C11 N2 Cu 126.6(3) . . ?
N2 C14 C15 116.9(4) . . ?
N2 C14 C16 124.8(4) . . ?
C15 C14 C16 118.3(4) . . ?
N3 C15 C17 123.2(4) . . ?
N3 C15 C14 113.0(4) . . ?
C17 C15 C14 123.8(4) . . ?
C15 N3 O3 120.0(4) . . ?
C15 N3 Cu 116.2(3) . . ?
O3 N3 Cu 123.7(3) . . ?
N3 O3 Gd 118.9(2) . . ?
N4 O4 Gd 99.5(3) . . ?
N4 O5 Gd 95.6(3) . . ?
O6 N4 O5 121.0(4) . . ?
O6 N4 O4 122.3(4) . . ?
O5 N4 O4 116.7(4) . . ?
N4 O6 Gd 148.2(3) . 2_456 ?
N5 O7 Gd 94.4(2) . . ?
N5 O8 Gd 96.5(2) . . ?
O9 N5 O8 121.7(4) . . ?
O9 N5 O7 121.4(4) . . ?
O8 N5 O7 116.9(4) . . ?
N6 O10 Gd 96.3(3) . . ?
N6 O11 Gd 96.1(3) . . ?
O12 N6 O11 122.3(5) . . ?
O12 N6 O10 121.4(5) . . ?
O11 N6 O10 116.4(4) . . ?

loop_
_geom_bond_atom_site_label_1
_geom_bond_atom_site_label_2
_geom_bond_distance
_geom_bond_site_symmetry_2
_geom_bond_publ_flag
Gd O3 2.287(3) . ?
Gd O1 2.393(3) . ?
Gd O8 2.455(3) . ?
Gd O10 2.471(3) . ?
Gd O11 2.479(3) . ?
Gd O7 2.496(3) . ?
Gd O4 2.551(3) . ?
Gd O6 2.593(3) 2_556 ?
Gd O5 2.631(4) . ?
Gd O2 2.718(3) . ?
Cu N1 1.927(3) . ?
Cu N3 1.949(3) . ?
Cu O1 1.963(3) . ?
Cu N2 1.997(3) . ?
O1 C1 1.340(4) . ?
C1 C6 1.399(5) . ?
C1 C2 1.405(5) . ?
C2 C3 1.372(5) . ?
C2 O2 1.386(5) . ?
C3 C4 1.384(6) . ?
C4 C5 1.359(6) . ?
C5 C6 1.405(5) . ?
C6 C7 1.447(6) . ?
C7 N1 1.266(5) . ?
O2 C8 1.440(5) . ?
N1 C9 1.472(5) . ?
C9 C10 1.537(6) . ?
C10 C12 1.509(6) . ?
C10 C13 1.524(6) . ?
C10 C11 1.540(6) . ?
C11 N2 1.472(5) . ?
N2 C14 1.285(5) . ?
C14 C15 1.472(6) . ?
C14 C16 1.500(6) . ?
C15 N3 1.296(5) . ?
C15 C17 1.469(6) . ?
N3 O3 1.336(4) . ?
O4 N4 1.244(4) . ?
O5 N4 1.243(5) . ?
N4 O6 1.232(4) . ?
O6 Gd 2.593(3) 2_456 ?
O7 N5 1.272(5) . ?
O8 N5 1.269(5) . ?
N5 O9 1.218(5) . ?
O10 N6 1.262(5) . ?
O11 N6 1.256(5) . ?
N6 O12 1.216(5) . ?

loop_
_geom_torsion_atom_site_label_1
_geom_torsion_atom_site_label_2
_geom_torsion_atom_site_label_3
_geom_torsion_atom_site_label_4
_geom_torsion
_geom_torsion_site_symmetry_1
_geom_torsion_site_symmetry_2
_geom_torsion_site_symmetry_3
_geom_torsion_site_symmetry_4
_geom_torsion_publ_flag
Gd O1 Cu N3 -34.23(14) . . . . ?
O1 Cu N3 O3 5.9(3) . . . . ?
Cu N3 O3 Gd 27.6(4) . . . . ?
N3 O3 Gd O1 -38.5(2) . . . . ?
O3 Gd O1 Cu 40.08(12) . . . . ?
